data_4513332
loop_
_publ_author_name
'Wang, Shu-Long'
'Hu, Fei-Long'
'Zhou, Ju-Ying'
'Zhou, Yan'
'Huang, Qin'
'Lang, Jian-Ping'

_publ_section_title
;
 Rigidity versus Flexibility of Ligands in the Assembly of Entangled
 Coordination Polymers Based on Bi- and Tetra Carboxylates and N-Donor
 Ligands
;
_journal_issue 8
_journal_name_full 'Crystal Growth &amp; Design'
_journal_page_first 4087
_journal_paper_doi 10.1021/acs.cgd.5b00642
_journal_volume 15
_journal_year 2015
_chemical_formula_sum 'C25 H23 N2 O6 Zn'
_chemical_formula_weight 512.82
_chemical_name_systematic
; 
 ? 
;
_space_group_IT_number 2
_symmetry_cell_setting triclinic
_symmetry_space_group_name_Hall '-P 1'
_symmetry_space_group_name_H-M 'P -1'
_atom_sites_solution_hydrogens geom
_atom_sites_solution_primary direct
_atom_sites_solution_secondary difmap
_audit_creation_method SHELXL-97
_cell_angle_alpha 82.982(6)
_cell_angle_beta 77.657(7)
_cell_angle_gamma 65.772(7)
_cell_formula_units_Z 2
_cell_length_a 9.8901(8)
_cell_length_b 11.0011(7)
_cell_length_c 11.9223(11)
_cell_measurement_reflns_used 1697
_cell_measurement_temperature 293(2)
_cell_measurement_theta_max 20.9250
_cell_measurement_theta_min 3.3250
_cell_volume 1154.71(17)
_computing_cell_refinement 'Bruker SMART'
_computing_data_collection 'Bruker SMART'
_computing_data_reduction 'Bruker SHELXTL'
_computing_molecular_graphics 'Bruker SHELXTL'
_computing_publication_material 'Bruker SHELXTL'
_computing_structure_refinement 'SHELXL-97 (Sheldrick, 1997)'
_computing_structure_solution 'SHELXS-97 (Sheldrick, 1990)'
_diffrn_ambient_temperature 293(2)
_diffrn_measured_fraction_theta_full 0.961
_diffrn_measured_fraction_theta_max 0.961
_diffrn_measurement_device_type 'CCD area detector'
_diffrn_measurement_method 'phi and omega scans'
_diffrn_radiation_monochromator graphite
_diffrn_radiation_source 'fine-focus sealed tube'
_diffrn_radiation_type MoK\a
_diffrn_radiation_wavelength 0.71073
_diffrn_reflns_av_R_equivalents 0.0194
_diffrn_reflns_av_sigmaI/netI 0.0302
_diffrn_reflns_limit_h_max 11
_diffrn_reflns_limit_h_min -11
_diffrn_reflns_limit_k_max 13
_diffrn_reflns_limit_k_min -13
_diffrn_reflns_limit_l_max 14
_diffrn_reflns_limit_l_min -14
_diffrn_reflns_number 8434
_diffrn_reflns_theta_full 25.00
_diffrn_reflns_theta_max 25.00
_diffrn_reflns_theta_min 3.13
_exptl_absorpt_coefficient_mu 1.108
_exptl_absorpt_correction_T_max 0.8973
_exptl_absorpt_correction_T_min 0.8088
_exptl_absorpt_correction_type multi-scan
_exptl_absorpt_process_details sadabs
_exptl_crystal_colour colorless
_exptl_crystal_density_diffrn 1.475
_exptl_crystal_density_method 'not measured'
_exptl_crystal_description block
_exptl_crystal_F_000 530
_exptl_crystal_size_max 0.20
_exptl_crystal_size_mid 0.20
_exptl_crystal_size_min 0.10
_refine_diff_density_max 0.655
_refine_diff_density_min -0.251
_refine_diff_density_rms 0.053
_refine_ls_extinction_method none
_refine_ls_goodness_of_fit_ref 1.058
_refine_ls_hydrogen_treatment mixed
_refine_ls_matrix_type full
_refine_ls_number_parameters 307
_refine_ls_number_reflns 3917
_refine_ls_number_restraints 0
_refine_ls_restrained_S_all 1.058
_refine_ls_R_factor_all 0.0376
_refine_ls_R_factor_gt 0.0325
_refine_ls_shift/su_max 0.001
_refine_ls_shift/su_mean 0.000
_refine_ls_structure_factor_coef Fsqd
_refine_ls_weighting_details 'calc w=1/[\s^2^(Fo^2^)+(0.0339P)^2^+0.7090P] where P=(Fo^2^+2Fc^2^)/3'
_refine_ls_weighting_scheme calc
_refine_ls_wR_factor_gt 0.0763
_refine_ls_wR_factor_ref 0.0796
_reflns_number_gt 3549
_reflns_number_total 3917
_reflns_threshold_expression >2sigma(I)
_cod_data_source_file cg5b00642_si_002.cif
_cod_data_source_block 6
_cod_depositor_comments 'Adding full bibliography for 4513327--4513333.cif.'
_cod_original_cell_volume 1154.71(16)
_cod_original_sg_symbol_H-M P-1
_cod_database_code 4513332

loop_
_symmetry_equiv_pos_as_xyz
'x, y, z'
'-x, -y, -z'

loop_
_atom_site_label
_atom_site_type_symbol
_atom_site_fract_x
_atom_site_fract_y
_atom_site_fract_z
_atom_site_U_iso_or_equiv
_atom_site_adp_type
_atom_site_occupancy
_atom_site_symmetry_multiplicity
_atom_site_calc_flag
_atom_site_refinement_flags
Zn1 Zn 0.63966(3) 0.25026(3) 0.49119(2) 0.02661(10) Uani 1 1 d .
N1 N 0.7072(2) 0.12992(19) 0.34155(16) 0.0294(4) Uani 1 1 d .
N2 N 0.6948(2) 0.09405(19) 0.61341(16) 0.0307(4) Uani 1 1 d .
O1 O 0.44234(18) 0.35371(16) 0.44068(14) 0.0332(4) Uani 1 1 d .
O2 O 0.3482(3) 0.2078(2) 0.5231(2) 0.0716(7) Uani 1 1 d .
O3 O 0.1032(2) 0.62824(18) 0.16332(15) 0.0429(5) Uani 1 1 d .
O4 O 0.8295(2) 0.2840(2) 0.46265(16) 0.0458(5) Uani 1 1 d .
O5 O 0.55885(19) 0.39326(16) 0.62499(14) 0.0357(4) Uani 1 1 d .
H5C H 0.4634 0.4210 0.6423 0.043 Uiso 1 1 d R
H5D H 0.5806 0.4598 0.5992 0.043 Uiso 1 1 d R
O6 O 0.7310(2) 0.4332(2) 0.32838(19) 0.0532(5) Uani 1 1 d .
C1 C 0.8320(3) 0.3740(3) 0.3857(2) 0.0361(6) Uani 1 1 d .
C2 C 0.5982(3) 0.0416(3) 0.6695(2) 0.0484(7) Uani 1 1 d .
H2 H 0.5040 0.0711 0.6489 0.058 Uiso 1 1 calc R
C3 C 0.6321(4) -0.0545(3) 0.7567(2) 0.0527(8) Uani 1 1 d .
H3 H 0.5601 -0.0869 0.7939 0.063 Uiso 1 1 calc R
C4 C 0.7693(3) -0.1027(2) 0.7892(2) 0.0397(7) Uani 1 1 d .
C5 C 0.8705(3) -0.0511(3) 0.7299(2) 0.0480(7) Uani 1 1 d .
H5A H 0.9666 -0.0819 0.7473 0.058 Uiso 1 1 calc R
C6 C 0.8296(3) 0.0469(3) 0.6442(2) 0.0420(6) Uani 1 1 d .
H6 H 0.8995 0.0813 0.6063 0.050 Uiso 1 1 calc R
C7 C 0.8060(4) -0.2070(3) 0.8861(2) 0.0575(9) Uani 1 1 d .
H7A H 0.9141 -0.2581 0.8746 0.069 Uiso 1 1 calc R
H7B H 0.7583 -0.2678 0.8840 0.069 Uiso 1 1 calc R
C8 C 0.7682(3) -0.0034(2) 0.3413(2) 0.0352(6) Uani 1 1 d .
H8 H 0.7807 -0.0506 0.4112 0.042 Uiso 1 1 calc R
C9 C 0.8133(4) -0.0741(3) 0.2433(2) 0.0477(7) Uani 1 1 d .
H9 H 0.8555 -0.1669 0.2479 0.057 Uiso 1 1 calc R
C10 C 0.7960(3) -0.0076(3) 0.1380(2) 0.0449(7) Uani 1 1 d .
C11 C 0.7249(4) 0.1303(3) 0.1392(2) 0.0478(7) Uani 1 1 d .
H11 H 0.7044 0.1794 0.0712 0.057 Uiso 1 1 calc R
C12 C 0.6848(3) 0.1947(3) 0.2400(2) 0.0390(6) Uani 1 1 d .
H12 H 0.6400 0.2875 0.2379 0.047 Uiso 1 1 calc R
C13 C 0.8510(4) -0.0807(3) 0.0253(3) 0.0575(8) Uani 1 1 d .
H13A H 0.8570 -0.0177 -0.0381 0.069 Uiso 1 1 calc R
H13B H 0.9518 -0.1486 0.0254 0.069 Uiso 1 1 calc R
C14 C 0.7523(4) -0.1444(3) 0.0061(2) 0.0562(8) Uani 1 1 d .
H14A H 0.6497 -0.0783 0.0115 0.067 Uiso 1 1 calc R
H14B H 0.7530 -0.2133 0.0654 0.067 Uiso 1 1 calc R
C15 C 0.3419(3) 0.3046(2) 0.4597(2) 0.0328(6) Uani 1 1 d .
C16 C 0.2129(2) 0.3733(2) 0.39580(19) 0.0264(5) Uani 1 1 d .
C17 C 0.0862(3) 0.3440(2) 0.4227(2) 0.0298(5) Uani 1 1 d .
H17 H 0.0797 0.2815 0.4814 0.036 Uiso 1 1 calc R
C18 C -0.0316(3) 0.4078(2) 0.3622(2) 0.0292(5) Uani 1 1 d .
C19 C -0.0228(3) 0.5029(2) 0.2765(2) 0.0323(5) Uani 1 1 d .
H19 H -0.1024 0.5470 0.2370 0.039 Uiso 1 1 calc R
C20 C 0.1041(3) 0.5324(2) 0.24941(19) 0.0298(5) Uani 1 1 d .
C21 C 0.2227(3) 0.4663(2) 0.30760(19) 0.0281(5) Uani 1 1 d .
H21 H 0.3093 0.4840 0.2878 0.034 Uiso 1 1 calc R
C22 C 0.2245(3) 0.6718(3) 0.1444(2) 0.0451(7) Uani 1 1 d .
H22A H 0.2473 0.6781 0.2181 0.054 Uiso 1 1 calc R
H22B H 0.1920 0.7604 0.1080 0.054 Uiso 1 1 calc R
C23 C 0.5056(3) 0.5732(3) 0.0828(2) 0.0495(7) Uani 1 1 d .
H23 H 0.5110 0.6219 0.1390 0.059 Uiso 1 1 calc R
C24 C 0.3673(3) 0.5805(3) 0.0703(2) 0.0389(6) Uani 1 1 d .
C25 C 0.3625(3) 0.5060(3) -0.0127(2) 0.0501(7) Uani 1 1 d .
H25 H 0.2703 0.5087 -0.0220 0.060 Uiso 1 1 calc R

loop_
_atom_site_aniso_label
_atom_site_aniso_U_11
_atom_site_aniso_U_22
_atom_site_aniso_U_33
_atom_site_aniso_U_23
_atom_site_aniso_U_13
_atom_site_aniso_U_12
Zn1 0.02317(16) 0.03123(16) 0.02906(16) 0.00249(11) -0.00715(11) -0.01422(12)
N1 0.0321(11) 0.0334(11) 0.0264(10) 0.0015(8) -0.0056(8) -0.0172(9)
N2 0.0321(11) 0.0340(11) 0.0282(10) -0.0001(8) -0.0086(9) -0.0141(9)
O1 0.0250(9) 0.0365(9) 0.0433(10) 0.0015(7) -0.0138(7) -0.0145(7)
O2 0.0630(15) 0.0790(15) 0.0928(17) 0.0579(14) -0.0486(13) -0.0480(13)
O3 0.0335(10) 0.0471(11) 0.0429(10) 0.0159(8) -0.0089(8) -0.0148(8)
O4 0.0357(10) 0.0598(12) 0.0536(11) -0.0079(10) 0.0027(9) -0.0342(10)
O5 0.0308(9) 0.0372(9) 0.0419(10) -0.0068(7) -0.0081(8) -0.0143(8)
O6 0.0259(10) 0.0609(13) 0.0778(14) -0.0136(11) -0.0118(10) -0.0179(9)
C1 0.0235(13) 0.0412(14) 0.0457(15) -0.0172(12) 0.0033(12) -0.0155(12)
C2 0.0497(17) 0.0598(18) 0.0485(16) 0.0184(14) -0.0207(14) -0.0342(15)
C3 0.066(2) 0.0615(19) 0.0468(17) 0.0175(14) -0.0199(15) -0.0416(17)
C4 0.0625(19) 0.0282(13) 0.0262(12) -0.0038(10) -0.0108(12) -0.0135(13)
C5 0.0387(16) 0.0549(17) 0.0414(15) 0.0035(13) -0.0175(13) -0.0060(14)
C6 0.0342(15) 0.0530(16) 0.0376(14) 0.0060(12) -0.0077(12) -0.0176(13)
C7 0.097(3) 0.0360(15) 0.0375(15) 0.0021(12) -0.0267(16) -0.0188(16)
C8 0.0411(15) 0.0360(14) 0.0304(13) 0.0040(10) -0.0085(11) -0.0175(12)
C9 0.065(2) 0.0346(14) 0.0408(15) -0.0024(12) -0.0100(14) -0.0167(14)
C10 0.0555(18) 0.0495(17) 0.0336(14) -0.0041(12) -0.0059(13) -0.0251(14)
C11 0.072(2) 0.0487(16) 0.0264(13) 0.0076(11) -0.0115(13) -0.0286(15)
C12 0.0513(17) 0.0324(13) 0.0339(13) 0.0042(10) -0.0095(12) -0.0178(12)
C13 0.055(2) 0.073(2) 0.0454(17) -0.0061(15) -0.0081(15) -0.0260(17)
C14 0.079(2) 0.0581(19) 0.0367(15) 0.0102(13) -0.0189(15) -0.0319(17)
C15 0.0291(13) 0.0384(14) 0.0344(13) 0.0022(11) -0.0085(11) -0.0167(11)
C16 0.0225(12) 0.0291(12) 0.0307(12) -0.0015(9) -0.0057(9) -0.0128(10)
C17 0.0266(13) 0.0309(12) 0.0342(13) -0.0018(10) -0.0021(10) -0.0151(10)
C18 0.0208(12) 0.0328(12) 0.0360(13) -0.0104(10) -0.0014(10) -0.0119(10)
C19 0.0210(12) 0.0372(13) 0.0362(13) -0.0047(10) -0.0072(10) -0.0073(10)
C20 0.0268(12) 0.0309(12) 0.0289(12) 0.0007(9) -0.0040(10) -0.0096(10)
C21 0.0223(12) 0.0341(13) 0.0317(12) -0.0010(10) -0.0032(10) -0.0157(10)
C22 0.0402(16) 0.0414(15) 0.0499(16) 0.0151(12) -0.0043(13) -0.0189(13)
C23 0.0473(18) 0.0638(19) 0.0425(16) 0.0011(13) -0.0082(13) -0.0280(15)
C24 0.0381(15) 0.0433(15) 0.0342(13) 0.0153(11) -0.0072(11) -0.0193(12)
C25 0.0362(16) 0.068(2) 0.0522(17) 0.0074(15) -0.0101(13) -0.0276(15)

loop_
_atom_type_symbol
_atom_type_description
_atom_type_scat_dispersion_real
_atom_type_scat_dispersion_imag
_atom_type_scat_source
C C 0.0033 0.0016 'International Tables Vol C Tables 4.2.6.8 and 6.1.1.4'
H H 0.0000 0.0000 'International Tables Vol C Tables 4.2.6.8 and 6.1.1.4'
N N 0.0061 0.0033 'International Tables Vol C Tables 4.2.6.8 and 6.1.1.4'
O O 0.0106 0.0060 'International Tables Vol C Tables 4.2.6.8 and 6.1.1.4'
Zn Zn 0.2839 1.4301 'International Tables Vol C Tables 4.2.6.8 and 6.1.1.4'

loop_
_geom_angle_atom_site_label_1
_geom_angle_atom_site_label_2
_geom_angle_atom_site_label_3
_geom_angle
_geom_angle_site_symmetry_1
_geom_angle_site_symmetry_3
O1 Zn1 O4 130.99(8) . .
O1 Zn1 N2 129.06(7) . .
O4 Zn1 N2 99.17(8) . .
O1 Zn1 O5 86.02(7) . .
O4 Zn1 O5 85.58(7) . .
N2 Zn1 O5 90.21(7) . .
O1 Zn1 N1 88.10(7) . .
O4 Zn1 N1 94.44(7) . .
N2 Zn1 N1 97.48(7) . .
O5 Zn1 N1 172.20(7) . .
C8 N1 C12 116.7(2) . .
C8 N1 Zn1 126.01(15) . .
C12 N1 Zn1 117.28(16) . .
C6 N2 C2 116.5(2) . .
C6 N2 Zn1 119.99(17) . .
C2 N2 Zn1 123.38(18) . .
C15 O1 Zn1 119.52(15) . .
C20 O3 C22 116.9(2) . .
C1 O4 Zn1 114.07(18) . .
Zn1 O5 H5C 108.9 . .
Zn1 O5 H5D 108.9 . .
H5C O5 H5D 107.8 . .
O6 C1 O4 124.2(2) . .
O6 C1 C18 118.7(2) . 1_655
O4 C1 C18 117.1(2) . 1_655
N2 C2 C3 122.8(3) . .
N2 C2 H2 118.6 . .
C3 C2 H2 118.6 . .
C4 C3 C2 121.0(3) . .
C4 C3 H3 119.5 . .
C2 C3 H3 119.5 . .
C3 C4 C5 116.3(2) . .
C3 C4 C7 121.1(3) . .
C5 C4 C7 122.6(3) . .
C4 C5 C6 120.2(3) . .
C4 C5 H5A 119.9 . .
C6 C5 H5A 119.9 . .
N2 C6 C5 123.1(3) . .
N2 C6 H6 118.4 . .
C5 C6 H6 118.4 . .
C4 C7 C14 112.4(2) . 1_556
C4 C7 H7A 109.1 . .
C14 C7 H7A 109.1 1_556 .
C4 C7 H7B 109.1 . .
C14 C7 H7B 109.1 1_556 .
H7A C7 H7B 107.8 . .
N1 C8 C9 123.4(2) . .
N1 C8 H8 118.3 . .
C9 C8 H8 118.3 . .
C8 C9 C10 120.0(2) . .
C8 C9 H9 120.0 . .
C10 C9 H9 120.0 . .
C9 C10 C11 116.4(2) . .
C9 C10 C13 122.4(3) . .
C11 C10 C13 121.2(2) . .
C12 C11 C10 120.4(2) . .
C12 C11 H11 119.8 . .
C10 C11 H11 119.8 . .
N1 C12 C11 122.9(2) . .
N1 C12 H12 118.6 . .
C11 C12 H12 118.6 . .
C14 C13 C10 113.3(3) . .
C14 C13 H13A 108.9 . .
C10 C13 H13A 108.9 . .
C14 C13 H13B 108.9 . .
C10 C13 H13B 108.9 . .
H13A C13 H13B 107.7 . .
C13 C14 C7 111.1(3) . 1_554
C13 C14 H14A 109.4 . .
C7 C14 H14A 109.4 1_554 .
C13 C14 H14B 109.4 . .
C7 C14 H14B 109.4 1_554 .
H14A C14 H14B 108.0 . .
O2 C15 O1 123.8(2) . .
O2 C15 C16 120.6(2) . .
O1 C15 C16 115.5(2) . .
C17 C16 C21 119.9(2) . .
C17 C16 C15 120.9(2) . .
C21 C16 C15 119.3(2) . .
C16 C17 C18 120.1(2) . .
C16 C17 H17 120.0 . .
C18 C17 H17 120.0 . .
C19 C18 C17 119.8(2) . .
C19 C18 C1 118.7(2) . 1_455
C17 C18 C1 121.5(2) . 1_455
C18 C19 C20 120.2(2) . .
C18 C19 H19 119.9 . .
C20 C19 H19 119.9 . .
O3 C20 C21 123.7(2) . .
O3 C20 C19 116.4(2) . .
C21 C20 C19 119.9(2) . .
C20 C21 C16 120.1(2) . .
C20 C21 H21 119.9 . .
C16 C21 H21 119.9 . .
O3 C22 C24 113.8(2) . .
O3 C22 H22A 108.8 . .
C24 C22 H22A 108.8 . .
O3 C22 H22B 108.8 . .
C24 C22 H22B 108.8 . .
H22A C22 H22B 107.7 . .
C24 C23 C25 121.0(3) . 2_665
C24 C23 H23 119.5 . .
C25 C23 H23 119.5 2_665 .
C23 C24 C25 118.4(3) . .
C23 C24 C22 120.1(3) . .
C25 C24 C22 121.5(3) . .
C24 C25 C23 120.6(3) . 2_665
C24 C25 H25 119.7 . .
C23 C25 H25 119.7 2_665 .

loop_
_geom_bond_atom_site_label_1
_geom_bond_atom_site_label_2
_geom_bond_distance
_geom_bond_site_symmetry_2
Zn1 O1 1.9946(17) .
Zn1 O4 2.0109(17) .
Zn1 N2 2.0815(19) .
Zn1 O5 2.1668(16) .
Zn1 N1 2.1733(19) .
N1 C8 1.337(3) .
N1 C12 1.340(3) .
N2 C6 1.332(3) .
N2 C2 1.333(3) .
O1 C15 1.283(3) .
O2 C15 1.215(3) .
O3 C20 1.377(3) .
O3 C22 1.432(3) .
O4 C1 1.270(3) .
O5 H5C 0.8500 .
O5 H5D 0.8500 .
O6 C1 1.240(3) .
C1 C18 1.504(3) 1_655
C2 C3 1.378(4) .
C2 H2 0.9300 .
C3 C4 1.363(4) .
C3 H3 0.9300 .
C4 C5 1.375(4) .
C4 C7 1.515(4) .
C5 C6 1.385(4) .
C5 H5A 0.9300 .
C6 H6 0.9300 .
C7 C14 1.555(4) 1_556
C7 H7A 0.9700 .
C7 H7B 0.9700 .
C8 C9 1.373(4) .
C8 H8 0.9300 .
C9 C10 1.380(4) .
C9 H9 0.9300 .
C10 C11 1.387(4) .
C10 C13 1.530(4) .
C11 C12 1.370(4) .
C11 H11 0.9300 .
C12 H12 0.9300 .
C13 C14 1.481(4) .
C13 H13A 0.9700 .
C13 H13B 0.9700 .
C14 C7 1.555(4) 1_554
C14 H14A 0.9700 .
C14 H14B 0.9700 .
C15 C16 1.504(3) .
C16 C17 1.383(3) .
C16 C21 1.392(3) .
C17 C18 1.391(3) .
C17 H17 0.9300 .
C18 C19 1.386(3) .
C18 C1 1.504(3) 1_455
C19 C20 1.386(3) .
C19 H19 0.9300 .
C20 C21 1.382(3) .
C21 H21 0.9300 .
C22 C24 1.518(4) .
C22 H22A 0.9700 .
C22 H22B 0.9700 .
C23 C24 1.375(4) .
C23 C25 1.392(4) 2_665
C23 H23 0.9300 .
C24 C25 1.380(4) .
C25 C23 1.392(4) 2_665
C25 H25 0.9300 .

loop_
_geom_torsion_atom_site_label_1
_geom_torsion_atom_site_label_2
_geom_torsion_atom_site_label_3
_geom_torsion_atom_site_label_4
_geom_torsion
_geom_torsion_site_symmetry_1
_geom_torsion_site_symmetry_4
O1 Zn1 N1 C8 -130.8(2) . .
O4 Zn1 N1 C8 98.2(2) . .
N2 Zn1 N1 C8 -1.6(2) . .
O5 Zn1 N1 C8 -171.9(4) . .
O1 Zn1 N1 C12 48.58(19) . .
O4 Zn1 N1 C12 -82.39(19) . .
N2 Zn1 N1 C12 177.74(18) . .
O5 Zn1 N1 C12 7.4(6) . .
O1 Zn1 N2 C6 -172.75(17) . .
O4 Zn1 N2 C6 -2.1(2) . .
O5 Zn1 N2 C6 -87.70(19) . .
N1 Zn1 N2 C6 93.61(19) . .
O1 Zn1 N2 C2 3.1(2) . .
O4 Zn1 N2 C2 173.7(2) . .
O5 Zn1 N2 C2 88.2(2) . .
N1 Zn1 N2 C2 -90.5(2) . .
O4 Zn1 O1 C15 172.68(16) . .
N2 Zn1 O1 C15 -19.6(2) . .
O5 Zn1 O1 C15 -106.69(17) . .
N1 Zn1 O1 C15 78.45(17) . .
O1 Zn1 O4 C1 -12.3(2) . .
N2 Zn1 O4 C1 177.32(16) . .
O5 Zn1 O4 C1 -93.18(17) . .
N1 Zn1 O4 C1 79.00(17) . .
Zn1 O4 C1 O6 -3.0(3) . .
Zn1 O4 C1 C18 178.13(15) . 1_655
C6 N2 C2 C3 1.4(4) . .
Zn1 N2 C2 C3 -174.7(2) . .
N2 C2 C3 C4 -1.0(5) . .
C2 C3 C4 C5 -0.5(4) . .
C2 C3 C4 C7 179.2(3) . .
C3 C4 C5 C6 1.5(4) . .
C7 C4 C5 C6 -178.2(2) . .
C2 N2 C6 C5 -0.3(4) . .
Zn1 N2 C6 C5 175.9(2) . .
C4 C5 C6 N2 -1.2(4) . .
C3 C4 C7 C14 -85.2(4) . 1_556
C5 C4 C7 C14 94.4(3) . 1_556
C12 N1 C8 C9 2.8(4) . .
Zn1 N1 C8 C9 -177.8(2) . .
N1 C8 C9 C10 -0.3(4) . .
C8 C9 C10 C11 -3.3(4) . .
C8 C9 C10 C13 177.0(3) . .
C9 C10 C11 C12 4.4(4) . .
C13 C10 C11 C12 -175.9(3) . .
C8 N1 C12 C11 -1.7(4) . .
Zn1 N1 C12 C11 178.8(2) . .
C10 C11 C12 N1 -1.9(5) . .
C9 C10 C13 C14 76.1(4) . .
C11 C10 C13 C14 -103.6(4) . .
C10 C13 C14 C7 175.3(2) . 1_554
Zn1 O1 C15 O2 12.3(4) . .
Zn1 O1 C15 C16 -166.49(14) . .
O2 C15 C16 C17 11.7(4) . .
O1 C15 C16 C17 -169.4(2) . .
O2 C15 C16 C21 -167.5(3) . .
O1 C15 C16 C21 11.3(3) . .
C21 C16 C17 C18 -0.3(3) . .
C15 C16 C17 C18 -179.5(2) . .
C16 C17 C18 C19 -1.4(3) . .
C16 C17 C18 C1 177.3(2) . 1_455
C17 C18 C19 C20 1.3(3) . .
C1 C18 C19 C20 -177.4(2) 1_455 .
C22 O3 C20 C21 -8.0(3) . .
C22 O3 C20 C19 172.3(2) . .
C18 C19 C20 O3 -179.9(2) . .
C18 C19 C20 C21 0.4(3) . .
O3 C20 C21 C16 178.2(2) . .
C19 C20 C21 C16 -2.1(3) . .
C17 C16 C21 C20 2.1(3) . .
C15 C16 C21 C20 -178.7(2) . .
C20 O3 C22 C24 82.3(3) . .
C25 C23 C24 C25 0.8(5) 2_665 .
C25 C23 C24 C22 -177.5(2) 2_665 .
O3 C22 C24 C23 -152.4(2) . .
O3 C22 C24 C25 29.3(3) . .
C23 C24 C25 C23 -0.8(4) . 2_665
C22 C24 C25 C23 177.5(2) . 2_665
